data_1555299
loop_
_publ_author_name
'Luconi, Lapo'
'Demirci, Umit B.'
'Peruzzini, Maurizio'
'Giambastiani, Giuliano'
'Rossin, Andrea'

_publ_section_title
;
 Ammonia borane and hydrazine bis(borane) dehydrogenation mediated by an
 unsymmetrical (PNN) ruthenium pincer hydride: metal--ligand cooperation
 for hydrogen production
;
_journal_issue 10
_journal_name_full 'Sustainable Energy &amp; Fuels'
_journal_page_first 2583
_journal_paper_doi 10.1039/C9SE00241C
_journal_volume 3
_journal_year 2019
_chemical_formula_moiety 'C22 H33 N4 O P Ru'
_chemical_formula_sum 'C22 H33 N4 O P Ru'
_chemical_formula_weight 501.56
_space_group_IT_number 2
_space_group_name_Hall '-P 1'
_space_group_name_H-M_alt 'P -1'
_symmetry_cell_setting triclinic
_symmetry_Int_Tables_number 2
_symmetry_space_group_name_Hall '-P 1'
_symmetry_space_group_name_H-M 'P -1'
_atom_sites_solution_hydrogens mixed
_atom_sites_solution_primary direct
_atom_sites_solution_secondary direct
_audit_creation_date 2019-03-05T10:51:03-00:00
_audit_creation_method 'WinGX routine CIF_UPDATE'
_audit_update_record
;
2019-04-01 deposited with the CCDC.	2019-05-21 downloaded from the CCDC.
;
_cell_angle_alpha 79.305(2)
_cell_angle_beta 86.313(2)
_cell_angle_gamma 81.975(2)
_cell_formula_units_Z 4
_cell_length_a 8.4345(3)
_cell_length_b 14.1852(3)
_cell_length_c 20.2401(5)
_cell_measurement_reflns_used 12371
_cell_measurement_temperature 100(2)
_cell_measurement_theta_max 70.5450
_cell_measurement_theta_min 4.4240
_cell_measurement_wavelength 1.54184
_cell_volume 2354.42(12)
_computing_cell_refinement 'CrysAlisPro 1.171.39.46 (Rigaku OD, 2018)'
_computing_data_collection 'CrysAlisPro 1.171.39.46 (Rigaku OD, 2018)'
_computing_data_reduction 'CrysAlisPro 1.171.39.46 (Rigaku OD, 2018)'
_computing_molecular_graphics 'ORTEP-3 for Windows (Farrugia, 2012)'
_computing_publication_material 'WinGX publication routines (Farrugia, 2012)'
_computing_structure_refinement 'SHELXL-2018/3 (Sheldrick, 2018)'
_computing_structure_solution 'SIR-2014 (Burla et al., 2014)'
_diffrn_ambient_temperature 100(2)
_diffrn_detector 'CCD plate'
_diffrn_detector_area_resol_mean 8.1241
_diffrn_detector_type Onyx
_diffrn_measured_fraction_theta_full 0.996
_diffrn_measured_fraction_theta_max 0.966
_diffrn_measurement_device 'four-circle diffractometer'
_diffrn_measurement_device_type 'Xcalibur, Onyx'
_diffrn_measurement_method '\w scans'
_diffrn_orient_matrix_type 'CrysAlisPro convention (1999,Acta A55,543-557)'
_diffrn_orient_matrix_UB_11 -0.0383709
_diffrn_orient_matrix_UB_12 0.0681567
_diffrn_orient_matrix_UB_13 0.0515835
_diffrn_orient_matrix_UB_21 0.1799636
_diffrn_orient_matrix_UB_22 -0.0075647
_diffrn_orient_matrix_UB_23 0.0124947
_diffrn_orient_matrix_UB_31 0.0147634
_diffrn_orient_matrix_UB_32 0.0878835
_diffrn_orient_matrix_UB_33 -0.0565016
_diffrn_radiation_monochromator graphite
_diffrn_radiation_probe x-ray
_diffrn_radiation_type CuK\a
_diffrn_radiation_wavelength 1.54184
_diffrn_reflns_av_R_equivalents 0.053
_diffrn_reflns_av_unetI/netI 0.0773
_diffrn_reflns_Laue_measured_fraction_full 0.996
_diffrn_reflns_Laue_measured_fraction_max 0.966
_diffrn_reflns_limit_h_max 10
_diffrn_reflns_limit_h_min -9
_diffrn_reflns_limit_k_max 17
_diffrn_reflns_limit_k_min -16
_diffrn_reflns_limit_l_max 24
_diffrn_reflns_limit_l_min -24
_diffrn_reflns_number 23906
_diffrn_reflns_point_group_measured_fraction_full 0.996
_diffrn_reflns_point_group_measured_fraction_max 0.966
_diffrn_reflns_theta_full 67.684
_diffrn_reflns_theta_max 70.811
_diffrn_reflns_theta_min 4.21
_diffrn_source 'fine-focus sealed X-ray tube'
_diffrn_source_type 'Enhance (Cu) X-ray Source'
_diffrn_standards_number 0
_exptl_absorpt_coefficient_mu 6.092
_exptl_absorpt_correction_T_max 1
_exptl_absorpt_correction_T_min 0.81088
_exptl_absorpt_correction_type multi-scan
_exptl_absorpt_process_details
;
        CrysAlisPro 1.171.39.46 (Rigaku Oxford Diffraction, 2018)
        Empirical absorption correction using spherical harmonics,
 implemented in SCALE3 ABSPACK scaling algorithm.
;
_exptl_crystal_colour red
_exptl_crystal_density_diffrn 1.415
_exptl_crystal_density_method 'not measured'
_exptl_crystal_description prism
_exptl_crystal_F_000 1040.0
_exptl_crystal_size_max 0.02
_exptl_crystal_size_mid 0.01
_exptl_crystal_size_min 0.01
_refine_diff_density_max 0.609
_refine_diff_density_min -0.922
_refine_diff_density_rms 0.102
_refine_ls_extinction_method none
_refine_ls_goodness_of_fit_ref 1.002
_refine_ls_hydrogen_treatment mixed
_refine_ls_matrix_type full
_refine_ls_number_constraints 0
_refine_ls_number_parameters 547
_refine_ls_number_reflns 8774
_refine_ls_number_restraints 0
_refine_ls_restrained_S_all 1.002
_refine_ls_R_factor_all 0.0479
_refine_ls_R_factor_gt 0.0347
_refine_ls_shift/su_max 0.003
_refine_ls_shift/su_mean 0
_refine_ls_structure_factor_coef Fsqd
_refine_ls_weighting_details 'w=1/[\s^2^(Fo^2^)+(0.0419P)^2^] where P=(Fo^2^+2Fc^2^)/3'
_refine_ls_weighting_scheme calc
_refine_ls_wR_factor_gt 0.0786
_refine_ls_wR_factor_ref 0.085
_reflns_Friedel_coverage 0
_reflns_number_gt 7226
_reflns_number_total 8774
_reflns_threshold_expression 'I > 2\s(I)'
_cod_data_source_file c9se00241c2.cif
_cod_data_source_block 2_MeCN
_cod_database_code 1555299
_oxdiff_exptl_absorpt_empirical_full_min 0.596
_oxdiff_exptl_absorpt_empirical_full_max 3.287
_shelx_shelxl_version_number 2018/3

loop_
_symmetry_equiv_pos_as_xyz
'x, y, z'
'-x, -y, -z'

loop_
_atom_site_label
_atom_site_type_symbol
_atom_site_fract_x
_atom_site_fract_y
_atom_site_fract_z
_atom_site_U_iso_or_equiv
_atom_site_adp_type
_atom_site_occupancy
_atom_site_site_symmetry_order
_atom_site_calc_flag
_atom_site_refinement_flags_posn
_atom_site_refinement_flags_adp
C1 C 0.8122(4) 0.2726(2) 0.95659(15) 0.0194(7) Uani 1 1 d . .
C2 C 0.7218(5) 0.2844(2) 1.01792(16) 0.0241(7) Uani 1 1 d . .
H2 H 0.685433 0.229656 1.046062 0.029 Uiso 1 1 calc R U
C3 C 0.6879(5) 0.3722(3) 1.03616(16) 0.0272(8) Uani 1 1 d . .
H3 H 0.628302 0.378143 1.076973 0.033 Uiso 1 1 calc R U
C4 C 0.7401(5) 0.4562(2) 0.99504(16) 0.0249(8) Uani 1 1 d . .
H4 H 0.714106 0.518632 1.006529 0.03 Uiso 1 1 calc R U
C5 C 0.8297(4) 0.4417(2) 0.93813(15) 0.0173(6) Uani 1 1 d . .
C6 C 0.8445(4) 0.1871(2) 0.93244(16) 0.0198(7) Uani 1 1 d . .
H6 H 0.801176 0.130763 0.954864 0.024 Uiso 1 1 calc R U
C7 C 0.9098(4) 0.6105(2) 0.89593(16) 0.0205(7) Uani 1 1 d . .
C8 C 0.9914(4) 0.6457(2) 0.83758(17) 0.0229(7) Uani 1 1 d . .
H8 H 1.02439 0.708185 0.825901 0.027 Uiso 1 1 calc R U
C9 C 1.0173(4) 0.5728(2) 0.79836(16) 0.0209(7) Uani 1 1 d . .
C10 C 0.8520(5) 0.6614(2) 0.95258(17) 0.0266(8) Uani 1 1 d . .
H10A H 0.893637 0.723759 0.945843 0.04 Uiso 1 1 calc R U
H10B H 0.889634 0.621718 0.995002 0.04 Uiso 1 1 calc R U
H10C H 0.734603 0.672218 0.954254 0.04 Uiso 1 1 calc R U
C11 C 1.1028(5) 0.5716(2) 0.73187(17) 0.0248(8) Uani 1 1 d . .
H11A H 1.209195 0.53414 0.738317 0.037 Uiso 1 1 calc R U
H11B H 1.114208 0.638037 0.709805 0.037 Uiso 1 1 calc R U
H11C H 1.041462 0.541821 0.703678 0.037 Uiso 1 1 calc R U
C12 C 1.1665(4) 0.1078(2) 0.88537(16) 0.0220(7) Uani 1 1 d . .
C13 C 1.2110(5) 0.1400(2) 0.94884(17) 0.0265(8) Uani 1 1 d . .
H13A H 1.136877 0.118592 0.986138 0.04 Uiso 1 1 calc R U
H13B H 1.204017 0.210744 0.940996 0.04 Uiso 1 1 calc R U
H13C H 1.320663 0.111465 0.960143 0.04 Uiso 1 1 calc R U
C14 C 1.2959(5) 0.1304(2) 0.82987(17) 0.0240(7) Uani 1 1 d . .
H14A H 1.305746 0.199662 0.822224 0.036 Uiso 1 1 calc R U
H14B H 1.265774 0.112954 0.788191 0.036 Uiso 1 1 calc R U
H14C H 1.398733 0.093044 0.84382 0.036 Uiso 1 1 calc R U
C15 C 1.1612(5) -0.0015(2) 0.90209(17) 0.0257(8) Uani 1 1 d . .
H15A H 1.265011 -0.034212 0.918626 0.039 Uiso 1 1 calc R U
H15B H 1.138126 -0.024748 0.861513 0.039 Uiso 1 1 calc R U
H15C H 1.077141 -0.015495 0.936843 0.039 Uiso 1 1 calc R U
C16 C 0.8652(5) 0.1193(2) 0.80377(16) 0.0238(7) Uani 1 1 d . .
C17 C 0.7966(5) 0.0301(3) 0.84465(19) 0.0307(8) Uani 1 1 d . .
H17A H 0.741943 -0.00049 0.81462 0.046 Uiso 1 1 calc R U
H17B H 0.720241 0.050266 0.879526 0.046 Uiso 1 1 calc R U
H17C H 0.884146 -0.016198 0.865806 0.046 Uiso 1 1 calc R U
C18 C 0.7218(5) 0.1889(3) 0.77216(19) 0.0308(8) Uani 1 1 d . .
H18A H 0.761206 0.243119 0.741201 0.046 Uiso 1 1 calc R U
H18B H 0.653178 0.213552 0.80778 0.046 Uiso 1 1 calc R U
H18C H 0.659954 0.154279 0.747429 0.046 Uiso 1 1 calc R U
C19 C 0.9762(5) 0.0889(3) 0.74609(17) 0.0288(8) Uani 1 1 d . .
H19A H 1.063647 0.040145 0.764678 0.043 Uiso 1 1 calc R U
H19B H 1.020787 0.145556 0.720477 0.043 Uiso 1 1 calc R U
H19C H 0.915105 0.061658 0.716317 0.043 Uiso 1 1 calc R U
C20 C 1.0635(4) 0.3380(2) 0.74032(17) 0.0209(7) Uani 1 1 d . .
C21 C 1.3432(4) 0.3904(2) 0.86276(15) 0.0217(7) Uani 1 1 d . .
C22 C 1.4945(5) 0.4282(3) 0.8643(2) 0.0338(9) Uani 1 1 d . .
H22A H 1.583051 0.380777 0.852797 0.051 Uiso 1 1 calc R U
H22B H 1.507877 0.440827 0.909458 0.051 Uiso 1 1 calc R U
H22C H 1.494383 0.488599 0.831593 0.051 Uiso 1 1 calc R U
C27 C 0.3702(4) 0.5593(2) 0.58564(15) 0.0181(7) Uani 1 1 d . .
C26 C 0.3950(5) 0.4596(2) 0.60102(17) 0.0256(8) Uani 1 1 d . .
H26 H 0.341275 0.420261 0.579114 0.031 Uiso 1 1 calc R U
C25 C 0.5063(5) 0.4198(2) 0.65183(18) 0.0269(8) Uani 1 1 d . .
H25 H 0.53047 0.351501 0.663421 0.032 Uiso 1 1 calc R U
C24 C 0.5787(5) 0.4764(2) 0.68414(16) 0.0235(7) Uani 1 1 d . .
H24 H 0.654197 0.44748 0.717232 0.028 Uiso 1 1 calc R U
C23 C 0.5419(4) 0.5805(2) 0.66867(15) 0.0191(7) Uani 1 1 d . .
C28 C 0.6019(4) 0.6434(2) 0.70199(16) 0.0204(7) Uani 1 1 d . .
H28 H 0.670248 0.620011 0.738618 0.025 Uiso 1 1 calc R U
C29 C 0.1972(4) 0.5820(2) 0.48307(16) 0.0213(7) Uani 1 1 d . .
C30 C 0.1220(5) 0.6640(2) 0.44540(17) 0.0244(7) Uani 1 1 d . .
H30 H 0.062734 0.667631 0.406457 0.029 Uiso 1 1 calc R U
C31 C 0.1490(4) 0.7421(2) 0.47520(15) 0.0196(7) Uani 1 1 d . .
C32 C 0.2057(5) 0.4808(2) 0.47119(18) 0.0268(8) Uani 1 1 d . .
H32A H 0.158677 0.481138 0.428095 0.04 Uiso 1 1 calc R U
H32B H 0.146108 0.443161 0.507565 0.04 Uiso 1 1 calc R U
H32C H 0.317916 0.451397 0.470124 0.04 Uiso 1 1 calc R U
C33 C 0.0963(5) 0.8477(2) 0.45310(18) 0.0277(8) Uani 1 1 d . .
H33A H 0.097553 0.881201 0.491221 0.042 Uiso 1 1 calc R U
H33B H -0.01258 0.857025 0.436668 0.042 Uiso 1 1 calc R U
H33C H 0.169341 0.87403 0.41692 0.042 Uiso 1 1 calc R U
C34 C 0.4719(4) 0.8182(2) 0.75302(16) 0.0225(7) Uani 1 1 d . .
C35 C 0.5804(5) 0.7781(3) 0.81327(16) 0.0259(8) Uani 1 1 d . .
H35A H 0.685222 0.801064 0.803424 0.039 Uiso 1 1 calc R U
H35B H 0.5942 0.707257 0.820998 0.039 Uiso 1 1 calc R U
H35C H 0.530637 0.800713 0.8536 0.039 Uiso 1 1 calc R U
C36 C 0.4515(5) 0.9287(2) 0.73979(18) 0.0279(8) Uani 1 1 d . .
H36A H 0.383774 0.953499 0.701187 0.042 Uiso 1 1 calc R U
H36B H 0.556768 0.951095 0.730096 0.042 Uiso 1 1 calc R U
H36C H 0.401035 0.952376 0.779617 0.042 Uiso 1 1 calc R U
C37 C 0.3078(4) 0.7854(3) 0.77387(16) 0.0246(7) Uani 1 1 d . .
H37A H 0.273131 0.801819 0.817948 0.037 Uiso 1 1 calc R U
H37B H 0.31533 0.715219 0.776511 0.037 Uiso 1 1 calc R U
H37C H 0.229728 0.818095 0.74049 0.037 Uiso 1 1 calc R U
C38 C 0.7383(4) 0.8223(2) 0.64094(16) 0.0209(7) Uani 1 1 d . .
C39 C 0.6981(5) 0.9202(2) 0.59481(17) 0.0253(7) Uani 1 1 d . .
H39A H 0.639722 0.966571 0.62094 0.038 Uiso 1 1 calc R U
H39B H 0.631452 0.912635 0.558702 0.038 Uiso 1 1 calc R U
H39C H 0.797473 0.944042 0.575232 0.038 Uiso 1 1 calc R U
C40 C 0.8315(5) 0.7504(3) 0.59945(17) 0.0265(8) Uani 1 1 d . .
H40A H 0.763447 0.740314 0.564584 0.04 Uiso 1 1 calc R U
H40B H 0.862731 0.688498 0.629138 0.04 Uiso 1 1 calc R U
H40C H 0.927761 0.776489 0.578247 0.04 Uiso 1 1 calc R U
C41 C 0.8521(5) 0.8337(3) 0.69429(18) 0.0296(8) Uani 1 1 d . .
H41A H 0.952076 0.853392 0.672171 0.044 Uiso 1 1 calc R U
H41B H 0.875336 0.771931 0.72507 0.044 Uiso 1 1 calc R U
H41C H 0.801463 0.883186 0.719685 0.044 Uiso 1 1 calc R U
C42 C 0.2891(4) 0.8964(2) 0.58557(16) 0.0210(7) Uani 1 1 d . .
C43 C 0.5741(5) 0.8030(2) 0.44646(17) 0.0225(7) Uani 1 1 d . .
C44 C 0.6394(5) 0.8258(3) 0.37785(18) 0.0325(9) Uani 1 1 d . .
H44A H 0.551455 0.848471 0.347057 0.049 Uiso 1 1 calc R U
H44B H 0.702105 0.76772 0.365411 0.049 Uiso 1 1 calc R U
H44C H 0.708598 0.876614 0.374903 0.049 Uiso 1 1 calc R U
N1 N 0.8689(3) 0.35522(18) 0.91942(12) 0.0167(5) Uani 1 1 d . .
N2 N 0.8901(3) 0.51756(18) 0.89123(12) 0.0174(6) Uani 1 1 d . .
N3 N 0.9556(4) 0.49517(18) 0.83084(12) 0.0187(6) Uani 1 1 d . .
N4 N 1.2244(4) 0.36212(19) 0.86038(13) 0.0194(6) Uani 1 1 d . .
N5 N 0.4411(3) 0.61770(17) 0.61592(12) 0.0162(5) Uani 1 1 d . .
N6 N 0.2665(3) 0.61071(18) 0.53439(13) 0.0185(6) Uani 1 1 d . .
N7 N 0.2353(3) 0.70982(18) 0.52900(13) 0.0179(6) Uani 1 1 d . .
N8 N 0.5233(4) 0.78600(19) 0.50024(14) 0.0222(6) Uani 1 1 d . .
O1 O 1.1051(3) 0.33223(17) 0.68492(11) 0.0281(6) Uani 1 1 d . .
O2 O 0.2335(4) 0.97621(17) 0.58488(13) 0.0355(7) Uani 1 1 d . .
P2 P 0.54778(10) 0.76907(5) 0.67455(4) 0.01638(17) Uani 1 1 d . .
P1 P 0.96859(10) 0.18439(5) 0.85850(4) 0.01684(17) Uani 1 1 d . .
Ru1 Ru 0.98735(3) 0.34610(2) 0.82623(2) 0.01450(7) Uani 1 1 d . .
H100 H 0.829(5) 0.350(3) 0.7998(18) 0.022 Uiso 1 1 d . U
Ru2 Ru 0.37134(3) 0.76790(2) 0.59303(2) 0.01488(7) Uani 1 1 d . .
H101 H 0.247(5) 0.747(3) 0.6505(18) 0.022 Uiso 1 1 d . U

loop_
_atom_site_aniso_label
_atom_site_aniso_U_11
_atom_site_aniso_U_22
_atom_site_aniso_U_33
_atom_site_aniso_U_23
_atom_site_aniso_U_13
_atom_site_aniso_U_12
C1 0.0199(18) 0.0216(15) 0.0148(15) -0.0001(12) -0.0001(13) -0.0003(13)
C2 0.027(2) 0.0239(16) 0.0192(16) -0.0001(13) 0.0048(14) -0.0027(14)
C3 0.034(2) 0.0326(18) 0.0139(16) -0.0048(13) 0.0104(15) -0.0046(16)
C4 0.031(2) 0.0206(16) 0.0222(17) -0.0049(13) 0.0024(15) 0.0006(14)
C5 0.0177(17) 0.0194(15) 0.0142(14) -0.0018(11) -0.0001(12) -0.0017(13)
C6 0.0217(18) 0.0186(15) 0.0181(15) -0.0020(12) 0.0057(13) -0.0041(13)
C7 0.0230(19) 0.0177(15) 0.0211(16) -0.0041(12) -0.0026(14) -0.0013(13)
C8 0.0240(19) 0.0172(15) 0.0266(17) -0.0042(12) 0.0022(14) -0.0009(13)
C9 0.0227(19) 0.0199(15) 0.0190(16) -0.0017(12) 0.0013(14) -0.0024(13)
C10 0.031(2) 0.0258(17) 0.0246(17) -0.0110(13) 0.0003(15) -0.0022(15)
C11 0.028(2) 0.0206(16) 0.0242(17) -0.0035(13) 0.0086(15) -0.0029(14)
C12 0.0253(19) 0.0172(15) 0.0215(16) -0.0027(12) 0.0000(14) 0.0027(13)
C13 0.032(2) 0.0240(16) 0.0225(17) -0.0029(13) -0.0057(15) -0.0003(15)
C14 0.025(2) 0.0202(16) 0.0259(17) -0.0059(13) 0.0016(15) 0.0017(14)
C15 0.030(2) 0.0202(16) 0.0243(17) -0.0012(13) 0.0016(15) 0.0009(14)
C16 0.026(2) 0.0238(16) 0.0224(17) -0.0048(13) -0.0017(14) -0.0066(14)
C17 0.035(2) 0.0276(18) 0.0313(19) -0.0063(14) 0.0037(17) -0.0107(16)
C18 0.029(2) 0.0297(18) 0.036(2) -0.0070(15) -0.0092(17) -0.0058(16)
C19 0.038(2) 0.0278(17) 0.0228(17) -0.0081(14) 0.0016(16) -0.0072(16)
C20 0.0186(18) 0.0184(15) 0.0247(18) -0.0016(12) -0.0021(14) -0.0016(13)
C21 0.022(2) 0.0263(16) 0.0159(15) -0.0071(12) 0.0010(14) 0.0037(14)
C22 0.022(2) 0.048(2) 0.037(2) -0.0196(17) -0.0007(16) -0.0063(17)
C27 0.0165(17) 0.0199(15) 0.0166(15) -0.0022(12) 0.0046(13) -0.0019(13)
C26 0.032(2) 0.0166(15) 0.0281(18) -0.0029(13) 0.0000(15) -0.0044(14)
C25 0.034(2) 0.0120(14) 0.0310(18) 0.0022(13) 0.0015(16) 0.0017(14)
C24 0.028(2) 0.0182(15) 0.0202(16) 0.0014(12) 0.0011(14) 0.0027(14)
C23 0.0184(18) 0.0211(15) 0.0142(15) 0.0013(12) 0.0037(13) 0.0017(13)
C28 0.0231(19) 0.0200(15) 0.0168(15) -0.0014(12) -0.0023(13) 0.0005(13)
C29 0.0189(18) 0.0254(16) 0.0219(16) -0.0098(13) 0.0055(14) -0.0060(14)
C30 0.024(2) 0.0293(17) 0.0207(16) -0.0066(13) -0.0010(14) -0.0039(15)
C31 0.0189(18) 0.0255(16) 0.0130(14) -0.0012(12) 0.0014(13) -0.0023(13)
C32 0.026(2) 0.0275(17) 0.0302(18) -0.0128(14) 0.0024(15) -0.0041(15)
C33 0.030(2) 0.0248(17) 0.0260(18) 0.0013(13) -0.0073(15) -0.0007(15)
C34 0.0227(19) 0.0258(16) 0.0195(16) -0.0060(12) 0.0003(14) -0.0023(14)
C35 0.023(2) 0.0375(19) 0.0173(16) -0.0067(13) -0.0018(14) -0.0007(15)
C36 0.030(2) 0.0267(17) 0.0283(18) -0.0126(14) 0.0036(15) 0.0019(15)
C37 0.0189(19) 0.0365(18) 0.0182(16) -0.0083(13) 0.0043(14) -0.0010(15)
C38 0.0201(18) 0.0222(16) 0.0204(16) -0.0051(12) 0.0050(13) -0.0034(13)
C39 0.026(2) 0.0250(17) 0.0255(17) -0.0054(13) 0.0058(15) -0.0089(15)
C40 0.022(2) 0.0320(18) 0.0249(17) -0.0096(14) 0.0058(15) 0.0003(15)
C41 0.026(2) 0.0338(19) 0.0315(19) -0.0094(15) 0.0005(16) -0.0081(16)
C42 0.0224(19) 0.0200(16) 0.0193(16) -0.0010(12) -0.0023(14) -0.0009(14)
C43 0.026(2) 0.0166(15) 0.0238(18) -0.0034(12) 0.0029(15) -0.0024(13)
C44 0.047(3) 0.0268(17) 0.0231(18) -0.0059(14) 0.0157(17) -0.0093(17)
N1 0.0149(14) 0.0190(13) 0.0151(12) -0.0030(10) 0.0032(11) 0.0003(11)
N2 0.0194(15) 0.0178(12) 0.0142(12) -0.0037(10) 0.0019(11) 0.0005(11)
N3 0.0223(16) 0.0181(13) 0.0145(12) -0.0025(10) 0.0007(11) 0.0002(11)
N4 0.0175(16) 0.0236(13) 0.0182(13) -0.0065(10) -0.0025(11) -0.0016(11)
N5 0.0181(15) 0.0140(12) 0.0147(12) -0.0019(9) 0.0029(11) 0.0014(10)
N6 0.0190(15) 0.0165(12) 0.0191(13) -0.0029(10) 0.0017(11) -0.0011(11)
N7 0.0190(15) 0.0148(12) 0.0191(13) -0.0019(10) 0.0005(11) -0.0020(11)
N8 0.0259(17) 0.0197(13) 0.0200(15) -0.0007(10) 0.0019(12) -0.0042(12)
O1 0.0323(15) 0.0369(13) 0.0157(12) -0.0065(9) 0.0052(10) -0.0073(11)
O2 0.0456(18) 0.0204(12) 0.0376(15) -0.0032(10) -0.0111(13) 0.0073(12)
P2 0.0182(4) 0.0158(4) 0.0146(4) -0.0029(3) 0.0017(3) -0.0011(3)
P1 0.0199(4) 0.0156(4) 0.0145(4) -0.0024(3) 0.0015(3) -0.0020(3)
Ru1 0.01520(14) 0.01563(12) 0.01201(12) -0.00222(8) 0.00116(9) -0.00081(9)
Ru2 0.01795(14) 0.01243(12) 0.01304(12) -0.00105(8) 0.00127(9) -0.00031(9)

loop_
_atom_type_symbol
_atom_type_description
_atom_type_scat_dispersion_real
_atom_type_scat_dispersion_imag
_atom_type_scat_source
C C 0.0181 0.0091 'International Tables Vol C Tables 4.2.6.8 and 6.1.1.4'
H H 0 0 'International Tables Vol C Tables 4.2.6.8 and 6.1.1.4'
N N 0.0311 0.018 'International Tables Vol C Tables 4.2.6.8 and 6.1.1.4'
O O 0.0492 0.0322 'International Tables Vol C Tables 4.2.6.8 and 6.1.1.4'
P P 0.2955 0.4335 'International Tables Vol C Tables 4.2.6.8 and 6.1.1.4'
Ru Ru 0.0552 3.296 'International Tables Vol C Tables 4.2.6.8 and 6.1.1.4'

loop_
_geom_angle_atom_site_label_1
_geom_angle_atom_site_label_2
_geom_angle_atom_site_label_3
_geom_angle
C6 C1 N1 118.8(3)
C6 C1 C2 124.8(3)
N1 C1 C2 116.4(3)
C3 C2 C1 121.1(3)
C3 C2 H2 119.4
C1 C2 H2 119.4
C2 C3 C4 121.0(3)
C2 C3 H3 119.5
C4 C3 H3 119.5
C5 C4 C3 116.2(3)
C5 C4 H4 121.9
C3 C4 H4 121.9
N1 C5 C4 124.2(3)
N1 C5 N2 112.2(3)
C4 C5 N2 123.6(3)
C1 C6 P1 118.5(2)
C1 C6 H6 120.8
P1 C6 H6 120.8
N2 C7 C8 105.6(3)
N2 C7 C10 126.3(3)
C8 C7 C10 128.1(3)
C7 C8 C9 107.8(3)
C7 C8 H8 126.1
C9 C8 H8 126.1
N3 C9 C8 109.3(3)
N3 C9 C11 120.5(3)
C8 C9 C11 130.1(3)
C7 C10 H10A 109.5
C7 C10 H10B 109.5
H10A C10 H10B 109.5
C7 C10 H10C 109.5
H10A C10 H10C 109.5
H10B C10 H10C 109.5
C9 C11 H11A 109.5
C9 C11 H11B 109.5
H11A C11 H11B 109.5
C9 C11 H11C 109.5
H11A C11 H11C 109.5
H11B C11 H11C 109.5
C13 C12 C15 107.7(3)
C13 C12 C14 108.8(3)
C15 C12 C14 109.7(3)
C13 C12 P1 106.3(2)
C15 C12 P1 115.3(3)
C14 C12 P1 108.8(2)
C12 C13 H13A 109.5
C12 C13 H13B 109.5
H13A C13 H13B 109.5
C12 C13 H13C 109.5
H13A C13 H13C 109.5
H13B C13 H13C 109.5
C12 C14 H14A 109.5
C12 C14 H14B 109.5
H14A C14 H14B 109.5
C12 C14 H14C 109.5
H14A C14 H14C 109.5
H14B C14 H14C 109.5
C12 C15 H15A 109.5
C12 C15 H15B 109.5
H15A C15 H15B 109.5
C12 C15 H15C 109.5
H15A C15 H15C 109.5
H15B C15 H15C 109.5
C19 C16 C17 109.6(3)
C19 C16 C18 107.7(3)
C17 C16 C18 106.8(3)
C19 C16 P1 112.1(3)
C17 C16 P1 112.2(2)
C18 C16 P1 108.3(2)
C16 C17 H17A 109.5
C16 C17 H17B 109.5
H17A C17 H17B 109.5
C16 C17 H17C 109.5
H17A C17 H17C 109.5
H17B C17 H17C 109.5
C16 C18 H18A 109.5
C16 C18 H18B 109.5
H18A C18 H18B 109.5
C16 C18 H18C 109.5
H18A C18 H18C 109.5
H18B C18 H18C 109.5
C16 C19 H19A 109.5
C16 C19 H19B 109.5
H19A C19 H19B 109.5
C16 C19 H19C 109.5
H19A C19 H19C 109.5
H19B C19 H19C 109.5
O1 C20 Ru1 176.9(3)
N4 C21 C22 178.6(4)
C21 C22 H22A 109.5
C21 C22 H22B 109.5
H22A C22 H22B 109.5
C21 C22 H22C 109.5
H22A C22 H22C 109.5
H22B C22 H22C 109.5
N5 C27 C26 124.4(3)
N5 C27 N6 113.0(2)
C26 C27 N6 122.7(3)
C27 C26 C25 115.5(3)
C27 C26 H26 122.2
C25 C26 H26 122.2
C24 C25 C26 121.9(3)
C24 C25 H25 119.1
C26 C25 H25 119.1
C25 C24 C23 120.4(3)
C25 C24 H24 119.8
C23 C24 H24 119.8
C28 C23 N5 119.1(3)
C28 C23 C24 124.4(3)
N5 C23 C24 116.5(3)
C23 C28 P2 118.0(2)
C23 C28 H28 121
P2 C28 H28 121
C30 C29 N6 106.6(3)
C30 C29 C32 127.4(3)
N6 C29 C32 126.0(3)
C29 C30 C31 107.0(3)
C29 C30 H30 126.5
C31 C30 H30 126.5
N7 C31 C30 109.8(3)
N7 C31 C33 121.3(3)
C30 C31 C33 128.9(3)
C29 C32 H32A 109.5
C29 C32 H32B 109.5
H32A C32 H32B 109.5
C29 C32 H32C 109.5
H32A C32 H32C 109.5
H32B C32 H32C 109.5
C31 C33 H33A 109.5
C31 C33 H33B 109.5
H33A C33 H33B 109.5
C31 C33 H33C 109.5
H33A C33 H33C 109.5
H33B C33 H33C 109.5
C36 C34 C37 108.2(3)
C36 C34 C35 110.0(3)
C37 C34 C35 106.5(3)
C36 C34 P2 111.1(2)
C37 C34 P2 108.1(2)
C35 C34 P2 112.7(2)
C34 C35 H35A 109.5
C34 C35 H35B 109.5
H35A C35 H35B 109.5
C34 C35 H35C 109.5
H35A C35 H35C 109.5
H35B C35 H35C 109.5
C34 C36 H36A 109.5
C34 C36 H36B 109.5
H36A C36 H36B 109.5
C34 C36 H36C 109.5
H36A C36 H36C 109.5
H36B C36 H36C 109.5
C34 C37 H37A 109.5
C34 C37 H37B 109.5
H37A C37 H37B 109.5
C34 C37 H37C 109.5
H37A C37 H37C 109.5
H37B C37 H37C 109.5
C39 C38 C41 108.9(3)
C39 C38 C40 109.0(3)
C41 C38 C40 106.3(3)
C39 C38 P2 110.7(2)
C41 C38 P2 115.7(2)
C40 C38 P2 106.0(2)
C38 C39 H39A 109.5
C38 C39 H39B 109.5
H39A C39 H39B 109.5
C38 C39 H39C 109.5
H39A C39 H39C 109.5
H39B C39 H39C 109.5
C38 C40 H40A 109.5
C38 C40 H40B 109.5
H40A C40 H40B 109.5
C38 C40 H40C 109.5
H40A C40 H40C 109.5
H40B C40 H40C 109.5
C38 C41 H41A 109.5
C38 C41 H41B 109.5
H41A C41 H41B 109.5
C38 C41 H41C 109.5
H41A C41 H41C 109.5
H41B C41 H41C 109.5
O2 C42 Ru2 175.8(3)
N8 C43 C44 179.3(4)
C43 C44 H44A 109.5
C43 C44 H44B 109.5
H44A C44 H44B 109.5
C43 C44 H44C 109.5
H44A C44 H44C 109.5
H44B C44 H44C 109.5
C5 N1 C1 120.9(3)
C5 N1 Ru1 119.9(2)
C1 N1 Ru1 118.6(2)
C7 N2 N3 110.5(2)
C7 N2 C5 132.1(3)
N3 N2 C5 117.1(2)
C9 N3 N2 106.7(3)
C9 N3 Ru1 135.9(2)
N2 N3 Ru1 114.70(17)
C21 N4 Ru1 160.9(2)
C27 N5 C23 121.1(2)
C27 N5 Ru2 119.1(2)
C23 N5 Ru2 119.2(2)
C29 N6 N7 109.9(2)
C29 N6 C27 132.3(3)
N7 N6 C27 117.6(3)
C31 N7 N6 106.7(3)
C31 N7 Ru2 137.6(2)
N6 N7 Ru2 114.19(19)
C43 N8 Ru2 166.4(3)
C28 P2 C34 105.21(15)
C28 P2 C38 107.32(16)
C34 P2 C38 108.92(15)
C28 P2 Ru2 100.70(11)
C34 P2 Ru2 119.32(12)
C38 P2 Ru2 113.99(10)
C6 P1 C16 105.98(17)
C6 P1 C12 106.82(15)
C16 P1 C12 108.69(15)
C6 P1 Ru1 99.91(11)
C16 P1 Ru1 120.06(10)
C12 P1 Ru1 113.91(11)
C20 Ru1 N1 172.05(13)
C20 Ru1 N3 105.48(12)
N1 Ru1 N3 75.32(10)
C20 Ru1 N4 93.37(13)
N1 Ru1 N4 94.54(10)
N3 Ru1 N4 79.31(11)
C20 Ru1 P1 95.56(10)
N1 Ru1 P1 83.27(7)
N3 Ru1 P1 158.56(8)
N4 Ru1 P1 103.95(7)
C20 Ru1 H100 85.5(15)
N1 Ru1 H100 86.6(15)
N3 Ru1 H100 93.3(14)
N4 Ru1 H100 171.9(13)
P1 Ru1 H100 84.2(13)
C42 Ru2 N5 170.60(13)
C42 Ru2 N7 105.84(12)
N5 Ru2 N7 75.60(10)
C42 Ru2 N8 95.78(13)
N5 Ru2 N8 93.62(10)
N7 Ru2 N8 79.91(11)
C42 Ru2 P2 95.50(11)
N5 Ru2 P2 82.63(8)
N7 Ru2 P2 158.22(7)
N8 Ru2 P2 102.60(8)
C42 Ru2 H101 87.2(13)
N5 Ru2 H101 83.5(13)
N7 Ru2 H101 90.0(15)
N8 Ru2 H101 169.9(15)
P2 Ru2 H101 86.6(14)

loop_
_geom_bond_atom_site_label_1
_geom_bond_atom_site_label_2
_geom_bond_distance
C1 C6 1.376(5)
C1 N1 1.397(4)
C1 C2 1.439(5)
C2 C3 1.352(5)
C2 H2 0.95
C3 C4 1.427(5)
C3 H3 0.95
C4 C5 1.369(5)
C4 H4 0.95
C5 N1 1.342(4)
C5 N2 1.425(4)
C6 P1 1.774(3)
C6 H6 0.95
C7 N2 1.373(4)
C7 C8 1.375(5)
C7 C10 1.486(5)
C8 C9 1.402(5)
C8 H8 0.95
C9 N3 1.328(4)
C9 C11 1.487(5)
C10 H10A 0.98
C10 H10B 0.98
C10 H10C 0.98
C11 H11A 0.98
C11 H11B 0.98
C11 H11C 0.98
C12 C13 1.526(5)
C12 C15 1.531(4)
C12 C14 1.537(5)
C12 P1 1.911(4)
C13 H13A 0.98
C13 H13B 0.98
C13 H13C 0.98
C14 H14A 0.98
C14 H14B 0.98
C14 H14C 0.98
C15 H15A 0.98
C15 H15B 0.98
C15 H15C 0.98
C16 C19 1.536(5)
C16 C17 1.540(5)
C16 C18 1.542(5)
C16 P1 1.890(4)
C17 H17A 0.98
C17 H17B 0.98
C17 H17C 0.98
C18 H18A 0.98
C18 H18B 0.98
C18 H18C 0.98
C19 H19A 0.98
C19 H19B 0.98
C19 H19C 0.98
C20 O1 1.167(4)
C20 Ru1 1.833(3)
C21 N4 1.137(5)
C21 C22 1.456(5)
C22 H22A 0.98
C22 H22B 0.98
C22 H22C 0.98
C27 N5 1.339(4)
C27 C26 1.378(4)
C27 N6 1.425(4)
C26 C25 1.420(5)
C26 H26 0.95
C25 C24 1.352(5)
C25 H25 0.95
C24 C23 1.446(4)
C24 H24 0.95
C23 C28 1.378(5)
C23 N5 1.387(4)
C28 P2 1.770(3)
C28 H28 0.95
C29 C30 1.364(5)
C29 N6 1.374(4)
C29 C32 1.492(5)
C30 C31 1.406(5)
C30 H30 0.95
C31 N7 1.322(4)
C31 C33 1.494(5)
C32 H32A 0.98
C32 H32B 0.98
C32 H32C 0.98
C33 H33A 0.98
C33 H33B 0.98
C33 H33C 0.98
C34 C36 1.527(5)
C34 C37 1.531(5)
C34 C35 1.546(4)
C34 P2 1.890(4)
C35 H35A 0.98
C35 H35B 0.98
C35 H35C 0.98
C36 H36A 0.98
C36 H36B 0.98
C36 H36C 0.98
C37 H37A 0.98
C37 H37B 0.98
C37 H37C 0.98
C38 C39 1.530(4)
C38 C41 1.535(5)
C38 C40 1.541(5)
C38 P2 1.903(4)
C39 H39A 0.98
C39 H39B 0.98
C39 H39C 0.98
C40 H40A 0.98
C40 H40B 0.98
C40 H40C 0.98
C41 H41A 0.98
C41 H41B 0.98
C41 H41C 0.98
C42 O2 1.162(4)
C42 Ru2 1.839(3)
C43 N8 1.139(4)
C43 C44 1.457(5)
C44 H44A 0.98
C44 H44B 0.98
C44 H44C 0.98
N1 Ru1 2.094(3)
N2 N3 1.381(4)
N3 Ru1 2.113(3)
N4 Ru1 2.211(3)
N5 Ru2 2.102(2)
N6 N7 1.379(4)
N7 Ru2 2.127(3)
N8 Ru2 2.200(3)
P2 Ru2 2.2957(8)
P1 Ru1 2.2903(8)
Ru1 H100 1.46(4)
Ru2 H101 1.53(4)

loop_
_geom_hbond_atom_site_label_D
_geom_hbond_atom_site_label_H
_geom_hbond_atom_site_label_A
_geom_hbond_distance_DH
_geom_hbond_distance_HA
_geom_hbond_distance_DA
_geom_hbond_angle_DHA
_geom_hbond_site_symmetry_A
_geom_hbond_publ_flag
C13 H13B N4 0.98 2.46 3.335(4) 148 . yes
C14 H14A N4 0.98 2.56 3.421(4) 147.2 . yes
C30 H30 O1 0.95 2.4 3.347(4) 174.4 2_666 yes
C39 H39B N8 0.98 2.62 3.458(5) 144.1 . yes
C40 H40A N8 0.98 2.42 3.313(5) 150.5 . yes
C44 H44B O1 0.98 2.32 3.262(5) 161.5 2_766 yes
C44 H44C O2 0.98 2.5 3.367(5) 148 2_676 yes

loop_
_geom_torsion_atom_site_label_1
_geom_torsion_atom_site_label_2
_geom_torsion_atom_site_label_3
_geom_torsion_atom_site_label_4
_geom_torsion
C6 C1 C2 C3 -176.2(4)
N1 C1 C2 C3 3.1(5)
C1 C2 C3 C4 0.2(6)
C2 C3 C4 C5 -2.1(6)
C3 C4 C5 N1 0.4(5)
C3 C4 C5 N2 179.4(3)
N1 C1 C6 P1 4.5(4)
C2 C1 C6 P1 -176.1(3)
N2 C7 C8 C9 0.8(4)
C10 C7 C8 C9 -178.5(3)
C7 C8 C9 N3 -0.4(4)
C7 C8 C9 C11 -178.2(4)
N5 C27 C26 C25 -1.2(5)
N6 C27 C26 C25 177.9(3)
C27 C26 C25 C24 2.0(5)
C26 C25 C24 C23 1.3(6)
C25 C24 C23 C28 175.6(4)
C25 C24 C23 N5 -5.3(5)
N5 C23 C28 P2 -0.7(4)
C24 C23 C28 P2 178.3(3)
N6 C29 C30 C31 0.4(4)
C32 C29 C30 C31 -178.9(3)
C29 C30 C31 N7 -0.6(4)
C29 C30 C31 C33 178.5(3)
C4 C5 N1 C1 3.1(5)
N2 C5 N1 C1 -176.0(3)
C4 C5 N1 Ru1 174.0(3)
N2 C5 N1 Ru1 -5.1(4)
C6 C1 N1 C5 174.6(3)
C2 C1 N1 C5 -4.8(4)
C6 C1 N1 Ru1 3.7(4)
C2 C1 N1 Ru1 -175.7(2)
C8 C7 N2 N3 -0.9(4)
C10 C7 N2 N3 178.4(3)
C8 C7 N2 C5 172.8(3)
C10 C7 N2 C5 -7.8(6)
N1 C5 N2 C7 -163.9(3)
C4 C5 N2 C7 17.0(6)
N1 C5 N2 N3 9.5(4)
C4 C5 N2 N3 -169.6(3)
C8 C9 N3 N2 -0.2(4)
C11 C9 N3 N2 177.9(3)
C8 C9 N3 Ru1 -159.9(3)
C11 C9 N3 Ru1 18.2(5)
C7 N2 N3 C9 0.7(4)
C5 N2 N3 C9 -174.1(3)
C7 N2 N3 Ru1 165.3(2)
C5 N2 N3 Ru1 -9.5(3)
C26 C27 N5 C23 -3.1(5)
N6 C27 N5 C23 177.7(3)
C26 C27 N5 Ru2 -173.8(3)
N6 C27 N5 Ru2 7.1(4)
C28 C23 N5 C27 -174.7(3)
C24 C23 N5 C27 6.2(5)
C28 C23 N5 Ru2 -4.1(4)
C24 C23 N5 Ru2 176.9(2)
C30 C29 N6 N7 -0.1(4)
C32 C29 N6 N7 179.2(3)
C30 C29 N6 C27 -174.1(3)
C32 C29 N6 C27 5.2(6)
N5 C27 N6 C29 165.0(3)
C26 C27 N6 C29 -14.2(6)
N5 C27 N6 N7 -8.7(4)
C26 C27 N6 N7 172.1(3)
C30 C31 N7 N6 0.5(4)
C33 C31 N7 N6 -178.6(3)
C30 C31 N7 Ru2 164.8(3)
C33 C31 N7 Ru2 -14.3(5)
C29 N6 N7 C31 -0.3(4)
C27 N6 N7 C31 174.7(3)
C29 N6 N7 Ru2 -168.7(2)
C27 N6 N7 Ru2 6.3(3)
C23 C28 P2 C34 128.8(3)
C23 C28 P2 C38 -115.3(3)
C23 C28 P2 Ru2 4.2(3)
C36 C34 P2 C28 168.8(3)
C37 C34 P2 C28 -72.6(3)
C35 C34 P2 C28 44.8(3)
C36 C34 P2 C38 54.0(3)
C37 C34 P2 C38 172.6(2)
C35 C34 P2 C38 -70.0(3)
C36 C34 P2 Ru2 -79.3(3)
C37 C34 P2 Ru2 39.3(2)
C35 C34 P2 Ru2 156.7(2)
C1 C6 P1 C16 -134.4(3)
C1 C6 P1 C12 109.8(3)
C1 C6 P1 Ru1 -9.0(3)
C19 C16 P1 C6 -165.9(2)
C17 C16 P1 C6 -42.1(3)
C18 C16 P1 C6 75.4(3)
C19 C16 P1 C12 -51.4(3)
C17 C16 P1 C12 72.4(3)
C18 C16 P1 C12 -170.1(2)
C19 C16 P1 Ru1 82.2(2)
C17 C16 P1 Ru1 -154.0(2)
C18 C16 P1 Ru1 -36.4(3)
